data_7110333
loop_
_publ_author_name
'Zujin Zhao'
'Bairong He'
'Han Nie'
'Bin Chen'
'Ping Lu'
'Anjun Qin'
'Ben Zhong Tang'

_publ_section_title
;
 Stereoselective synthesis of folded luminogens with arene-arene stacking
 interactions and aggregation-enhanced emission
;
_journal_name_full Chem.Commun.
_journal_page_first 1131
_journal_paper_doi 10.1039/c3cc47696k
_journal_volume 50
_journal_year 2014
_chemical_formula_moiety 'C40 H32'
_chemical_formula_sum 'C40 H32'
_chemical_formula_weight 512.66
_chemical_name_systematic
; 
 ? 
;
_space_group_IT_number 14
_symmetry_cell_setting monoclinic
_symmetry_space_group_name_Hall '-P 2ybc'
_symmetry_space_group_name_H-M 'P 1 21/c 1'
_atom_sites_solution_hydrogens geom
_atom_sites_solution_primary direct
_atom_sites_solution_secondary difmap
_audit_creation_method SHELXL-97
_cell_angle_alpha 90.00
_cell_angle_beta 97.115(5)
_cell_angle_gamma 90.00
_cell_formula_units_Z 4
_cell_length_a 9.6300(5)
_cell_length_b 9.2473(5)
_cell_length_c 33.2387(17)
_cell_measurement_reflns_used 3176
_cell_measurement_temperature 293(2)
_cell_measurement_theta_max 29.4586
_cell_measurement_theta_min 3.0504
_cell_volume 2937.2(3)
_computing_cell_refinement 'CrysAlis PRO (Agilent Technologies, 2011)'
_computing_data_collection 'CrysAlis PRO'
_computing_data_reduction 'CrysAlis PRO'
_computing_molecular_graphics 'OLEX2 (Dolomanov et al., 2009)'
_computing_publication_material OLEX2
_computing_structure_refinement 'SHELXL-97 (Sheldrick, 2008)'
_computing_structure_solution 'SHELXS-97 (Sheldrick, 2008)'
_diffrn_ambient_temperature 293(2)
_diffrn_detector_area_resol_mean 10.3592
_diffrn_measured_fraction_theta_full 0.998
_diffrn_measured_fraction_theta_max 0.998
_diffrn_measurement_device_type 'Xcalibur, Atlas, Gemini ultra'
_diffrn_measurement_method '\w scans'
_diffrn_radiation_monochromator graphite
_diffrn_radiation_source 'fine-focus sealed tube'
_diffrn_radiation_type MoK\a
_diffrn_radiation_wavelength 0.71073
_diffrn_reflns_av_R_equivalents 0.0417
_diffrn_reflns_av_sigmaI/netI 0.0438
_diffrn_reflns_limit_h_max 11
_diffrn_reflns_limit_h_min -11
_diffrn_reflns_limit_k_max 11
_diffrn_reflns_limit_k_min -9
_diffrn_reflns_limit_l_max 40
_diffrn_reflns_limit_l_min -40
_diffrn_reflns_number 14439
_diffrn_reflns_theta_full 25.35
_diffrn_reflns_theta_max 25.35
_diffrn_reflns_theta_min 3.06
_exptl_absorpt_coefficient_mu 0.065
_exptl_absorpt_correction_T_max 0.9819
_exptl_absorpt_correction_T_min 0.9775
_exptl_absorpt_correction_type multi-scan
_exptl_absorpt_process_details
;
CrysAlis PRO (Agilent Technologies, 2011) 
;
_exptl_crystal_colour colorless
_exptl_crystal_density_diffrn 1.159
_exptl_crystal_density_method 'not measured'
_exptl_crystal_description block
_exptl_crystal_F_000 1088
_exptl_crystal_size_max 0.35
_exptl_crystal_size_mid 0.30
_exptl_crystal_size_min 0.28
_refine_diff_density_max 0.185
_refine_diff_density_min -0.154
_refine_diff_density_rms 0.032
_refine_ls_extinction_method none
_refine_ls_goodness_of_fit_ref 1.079
_refine_ls_hydrogen_treatment constr
_refine_ls_matrix_type full
_refine_ls_number_parameters 363
_refine_ls_number_reflns 5358
_refine_ls_number_restraints 0
_refine_ls_restrained_S_all 1.079
_refine_ls_R_factor_all 0.0951
_refine_ls_R_factor_gt 0.0615
_refine_ls_shift/su_max 0.001
_refine_ls_shift/su_mean 0.000
_refine_ls_structure_factor_coef Fsqd
_refine_ls_weighting_details 'calc w=1/[\s^2^(Fo^2^)+(0.0539P)^2^+0.7357P] where P=(Fo^2^+2Fc^2^)/3'
_refine_ls_weighting_scheme calc
_refine_ls_wR_factor_gt 0.1354
_refine_ls_wR_factor_ref 0.1532
_reflns_number_gt 3656
_reflns_number_total 5358
_reflns_threshold_expression >2sigma(I)
_cod_data_source_file c3cc47696k.txt
_cod_data_source_block 121121_h_12_10_11
_cod_original_sg_symbol_H-M 'P 21/c'
_cod_database_code 7110333

loop_
_symmetry_equiv_pos_as_xyz
'x, y, z'
'-x, y+1/2, -z+1/2'
'-x, -y, -z'
'x, -y-1/2, z-1/2'

loop_
_atom_site_label
_atom_site_type_symbol
_atom_site_fract_x
_atom_site_fract_y
_atom_site_fract_z
_atom_site_U_iso_or_equiv
_atom_site_adp_type
_atom_site_occupancy
_atom_site_symmetry_multiplicity
_atom_site_calc_flag
_atom_site_refinement_flags
C1 C -0.3455(2) -0.0117(3) 0.15955(7) 0.0562(6) Uani 1 1 d .
H1 H -0.3350 -0.0866 0.1415 0.067 Uiso 1 1 calc R
C2 C -0.4562(2) -0.0154(3) 0.18271(8) 0.0703(8) Uani 1 1 d .
H2 H -0.5176 -0.0933 0.1805 0.084 Uiso 1 1 calc R
C3 C -0.4747(3) 0.0948(4) 0.20862(9) 0.0848(9) Uani 1 1 d .
H3 H -0.5490 0.0927 0.2240 0.102 Uiso 1 1 calc R
C4 C -0.3842(3) 0.2081(4) 0.21189(9) 0.0860(9) Uani 1 1 d .
H4 H -0.3973 0.2835 0.2296 0.103 Uiso 1 1 calc R
C5 C -0.2726(3) 0.2131(3) 0.18929(8) 0.0690(7) Uani 1 1 d .
H5 H -0.2123 0.2920 0.1919 0.083 Uiso 1 1 calc R
C6 C -0.2500(2) 0.1018(2) 0.16288(6) 0.0474(5) Uani 1 1 d .
C7 C -0.1368(2) 0.1096(2) 0.13607(6) 0.0418(5) Uani 1 1 d .
C8 C -0.0080(2) 0.1634(2) 0.14808(6) 0.0422(5) Uani 1 1 d .
C9 C 0.0515(2) 0.1826(2) 0.19138(6) 0.0451(5) Uani 1 1 d .
C10 C 0.0386(3) 0.0762(3) 0.22000(6) 0.0567(6) Uani 1 1 d .
H10 H -0.0147 -0.0056 0.2126 0.068 Uiso 1 1 calc R
C11 C 0.1031(3) 0.0894(3) 0.25922(7) 0.0699(7) Uani 1 1 d .
H11 H 0.0923 0.0173 0.2781 0.084 Uiso 1 1 calc R
C12 C 0.1838(3) 0.2093(3) 0.27056(7) 0.0708(7) Uani 1 1 d .
H12 H 0.2286 0.2178 0.2969 0.085 Uiso 1 1 calc R
C13 C 0.1971(3) 0.3152(3) 0.24277(7) 0.0648(7) Uani 1 1 d .
H13 H 0.2498 0.3973 0.2504 0.078 Uiso 1 1 calc R
C14 C 0.1335(2) 0.3016(3) 0.20364(7) 0.0548(6) Uani 1 1 d .
H14 H 0.1456 0.3739 0.1849 0.066 Uiso 1 1 calc R
C15 C -0.1804(2) 0.0622(2) 0.09340(6) 0.0474(5) Uani 1 1 d .
C16 C -0.2949(2) 0.1316(3) 0.07155(7) 0.0567(6) Uani 1 1 d .
H16 H -0.3417 0.2031 0.0842 0.068 Uiso 1 1 calc R
C17 C -0.3401(3) 0.0974(3) 0.03207(8) 0.0719(8) Uani 1 1 d .
H17 H -0.4157 0.1460 0.0180 0.086 Uiso 1 1 calc R
C18 C -0.2730(3) -0.0088(4) 0.01345(8) 0.0805(9) Uani 1 1 d .
H18 H -0.3021 -0.0315 -0.0135 0.097 Uiso 1 1 calc R
C19 C -0.1626(3) -0.0827(3) 0.03436(8) 0.0759(8) Uani 1 1 d .
H19 H -0.1194 -0.1561 0.0213 0.091 Uiso 1 1 calc R
C20 C -0.1137(2) -0.0498(3) 0.07483(7) 0.0556(6) Uani 1 1 d .
C21 C 0.0031(3) -0.1372(3) 0.09595(7) 0.0581(6) Uani 1 1 d .
C22 C 0.1152(3) -0.1754(3) 0.07590(9) 0.0801(8) Uani 1 1 d .
H22 H 0.1181 -0.1439 0.0494 0.096 Uiso 1 1 calc R
C23 C 0.2231(3) -0.2595(4) 0.09460(11) 0.0913(10) Uani 1 1 d .
H23 H 0.2959 -0.2852 0.0801 0.110 Uiso 1 1 calc R
C24 C 0.2263(3) -0.3064(3) 0.13410(11) 0.0785(8) Uani 1 1 d .
C25 C 0.1145(3) -0.2693(3) 0.15420(9) 0.0675(7) Uani 1 1 d .
H25 H 0.1124 -0.3001 0.1807 0.081 Uiso 1 1 calc R
C26 C 0.0054(3) -0.1865(3) 0.13530(8) 0.0601(6) Uani 1 1 d .
H26 H -0.0688 -0.1634 0.1496 0.072 Uiso 1 1 calc R
C27 C 0.3455(3) -0.3978(4) 0.15434(12) 0.1047(11) Uani 1 1 d .
H27A H 0.3460 -0.3941 0.1832 0.157 Uiso 1 1 calc R
H27B H 0.4327 -0.3612 0.1474 0.157 Uiso 1 1 calc R
H27C H 0.3335 -0.4961 0.1453 0.157 Uiso 1 1 calc R
C28 C 0.0946(2) 0.2004(2) 0.11927(6) 0.0427(5) Uani 1 1 d .
C29 C 0.2247(2) 0.1320(3) 0.12454(7) 0.0536(6) Uani 1 1 d .
H29 H 0.2419 0.0619 0.1446 0.064 Uiso 1 1 calc R
C30 C 0.3285(3) 0.1651(3) 0.10103(8) 0.0632(7) Uani 1 1 d .
H30 H 0.4141 0.1173 0.1051 0.076 Uiso 1 1 calc R
C31 C 0.3045(3) 0.2690(3) 0.07161(8) 0.0670(7) Uani 1 1 d .
H31 H 0.3741 0.2928 0.0557 0.080 Uiso 1 1 calc R
C32 C 0.1769(3) 0.3381(3) 0.06567(7) 0.0633(7) Uani 1 1 d .
H32 H 0.1614 0.4076 0.0454 0.076 Uiso 1 1 calc R
C33 C 0.0701(2) 0.3068(2) 0.08917(6) 0.0476(5) Uani 1 1 d .
C34 C -0.0615(2) 0.3912(2) 0.08108(7) 0.0520(6) Uani 1 1 d .
C35 C -0.1240(3) 0.4116(3) 0.04168(8) 0.0708(7) Uani 1 1 d .
H35 H -0.0846 0.3695 0.0204 0.085 Uiso 1 1 calc R
C36 C -0.2442(3) 0.4938(4) 0.03353(9) 0.0831(9) Uani 1 1 d .
H36 H -0.2845 0.5051 0.0068 0.100 Uiso 1 1 calc R
C37 C -0.3054(3) 0.5590(3) 0.06412(10) 0.0778(8) Uani 1 1 d .
C38 C -0.2434(3) 0.5393(3) 0.10322(9) 0.0715(7) Uani 1 1 d .
H38 H -0.2831 0.5818 0.1244 0.086 Uiso 1 1 calc R
C39 C -0.1231(2) 0.4576(3) 0.11170(8) 0.0589(6) Uani 1 1 d .
H39 H -0.0828 0.4471 0.1384 0.071 Uiso 1 1 calc R
C40 C -0.4357(3) 0.6507(4) 0.05461(12) 0.1208(14) Uani 1 1 d .
H40A H -0.4521 0.6686 0.0260 0.181 Uiso 1 1 calc R
H40B H -0.4231 0.7410 0.0688 0.181 Uiso 1 1 calc R
H40C H -0.5146 0.6006 0.0630 0.181 Uiso 1 1 calc R

loop_
_atom_site_aniso_label
_atom_site_aniso_U_11
_atom_site_aniso_U_22
_atom_site_aniso_U_33
_atom_site_aniso_U_23
_atom_site_aniso_U_13
_atom_site_aniso_U_12
C1 0.0421(13) 0.0677(15) 0.0580(13) 0.0142(12) 0.0033(11) -0.0007(12)
C2 0.0415(14) 0.093(2) 0.0774(17) 0.0248(17) 0.0098(13) -0.0038(14)
C3 0.0548(17) 0.123(3) 0.0818(19) 0.019(2) 0.0301(15) 0.0092(19)
C4 0.075(2) 0.102(2) 0.088(2) -0.0123(18) 0.0368(16) 0.0137(19)
C5 0.0578(16) 0.0756(18) 0.0770(17) -0.0115(15) 0.0222(13) -0.0008(14)
C6 0.0372(12) 0.0573(14) 0.0475(12) 0.0045(11) 0.0052(9) 0.0018(10)
C7 0.0367(12) 0.0439(12) 0.0455(11) 0.0024(9) 0.0070(9) 0.0003(9)
C8 0.0402(12) 0.0419(12) 0.0452(11) 0.0024(9) 0.0081(9) 0.0016(9)
C9 0.0385(12) 0.0517(13) 0.0457(11) -0.0017(10) 0.0076(9) -0.0001(10)
C10 0.0632(15) 0.0585(14) 0.0483(13) 0.0037(11) 0.0065(11) -0.0057(12)
C11 0.0837(19) 0.0752(18) 0.0499(14) 0.0093(13) 0.0049(13) -0.0007(16)
C12 0.0759(19) 0.089(2) 0.0453(13) -0.0065(14) -0.0012(12) 0.0047(16)
C13 0.0627(16) 0.0723(17) 0.0575(15) -0.0149(14) -0.0007(12) -0.0065(14)
C14 0.0563(14) 0.0566(14) 0.0509(13) -0.0005(11) 0.0047(11) -0.0062(12)
C15 0.0399(12) 0.0520(13) 0.0505(12) 0.0007(11) 0.0066(10) -0.0075(10)
C16 0.0465(14) 0.0676(15) 0.0545(13) 0.0039(12) 0.0009(11) -0.0059(12)
C17 0.0632(17) 0.086(2) 0.0629(16) 0.0084(15) -0.0078(13) -0.0062(15)
C18 0.081(2) 0.103(2) 0.0543(15) -0.0029(16) -0.0046(15) -0.0198(18)
C19 0.078(2) 0.087(2) 0.0635(16) -0.0227(15) 0.0113(15) -0.0137(16)
C20 0.0508(14) 0.0624(15) 0.0540(13) -0.0058(12) 0.0089(11) -0.0092(12)
C21 0.0567(15) 0.0545(14) 0.0651(15) -0.0152(12) 0.0159(12) -0.0031(12)
C22 0.0696(19) 0.093(2) 0.0815(18) -0.0125(16) 0.0263(15) 0.0142(17)
C23 0.070(2) 0.098(2) 0.113(3) -0.012(2) 0.0371(18) 0.0197(18)
C24 0.0586(17) 0.0634(17) 0.115(2) -0.0077(17) 0.0150(16) 0.0053(14)
C25 0.0598(17) 0.0544(15) 0.0890(18) -0.0016(14) 0.0125(14) -0.0014(13)
C26 0.0526(15) 0.0527(14) 0.0765(17) -0.0068(13) 0.0147(12) -0.0003(12)
C27 0.074(2) 0.080(2) 0.160(3) 0.004(2) 0.014(2) 0.0189(18)
C28 0.0364(11) 0.0487(12) 0.0425(11) -0.0036(10) 0.0033(9) -0.0028(10)
C29 0.0422(13) 0.0609(14) 0.0574(13) 0.0054(11) 0.0055(10) 0.0027(11)
C30 0.0422(13) 0.0759(17) 0.0739(16) 0.0031(14) 0.0168(12) 0.0058(12)
C31 0.0502(15) 0.0858(19) 0.0696(15) 0.0084(15) 0.0264(12) 0.0020(14)
C32 0.0572(16) 0.0746(17) 0.0610(14) 0.0161(13) 0.0195(12) 0.0029(13)
C33 0.0416(12) 0.0560(13) 0.0457(11) 0.0015(11) 0.0081(9) -0.0005(10)
C34 0.0459(13) 0.0545(14) 0.0569(13) 0.0112(11) 0.0115(11) -0.0010(11)
C35 0.0584(16) 0.095(2) 0.0608(15) 0.0242(14) 0.0156(12) 0.0077(15)
C36 0.0542(17) 0.114(2) 0.0810(19) 0.0503(18) 0.0093(14) 0.0092(17)
C37 0.0463(15) 0.0789(19) 0.110(2) 0.0391(18) 0.0179(16) 0.0067(14)
C38 0.0548(16) 0.0634(16) 0.098(2) 0.0045(15) 0.0186(15) 0.0100(13)
C39 0.0514(14) 0.0557(14) 0.0693(15) 0.0032(12) 0.0066(12) 0.0025(12)
C40 0.061(2) 0.137(3) 0.168(4) 0.068(3) 0.027(2) 0.038(2)

loop_
_atom_type_symbol
_atom_type_description
_atom_type_scat_dispersion_real
_atom_type_scat_dispersion_imag
_atom_type_scat_source
C C 0.0033 0.0016 'International Tables Vol C Tables 4.2.6.8 and 6.1.1.4'
H H 0.0000 0.0000 'International Tables Vol C Tables 4.2.6.8 and 6.1.1.4'

loop_
_geom_angle_atom_site_label_1
_geom_angle_atom_site_label_2
_geom_angle_atom_site_label_3
_geom_angle
C6 C1 C2 121.3(3)
C6 C1 H1 119.4
C2 C1 H1 119.4
C3 C2 C1 120.1(3)
C3 C2 H2 119.9
C1 C2 H2 119.9
C4 C3 C2 119.7(3)
C4 C3 H3 120.2
C2 C3 H3 120.2
C3 C4 C5 121.0(3)
C3 C4 H4 119.5
C5 C4 H4 119.5
C4 C5 C6 120.7(3)
C4 C5 H5 119.6
C6 C5 H5 119.6
C5 C6 C1 117.2(2)
C5 C6 C7 121.7(2)
C1 C6 C7 120.9(2)
C8 C7 C6 123.60(18)
C8 C7 C15 121.91(18)
C6 C7 C15 114.36(17)
C7 C8 C9 123.92(18)
C7 C8 C28 123.34(18)
C9 C8 C28 112.61(17)
C10 C9 C14 117.3(2)
C10 C9 C8 121.41(19)
C14 C9 C8 121.01(19)
C11 C10 C9 121.2(2)
C11 C10 H10 119.4
C9 C10 H10 119.4
C10 C11 C12 120.2(2)
C10 C11 H11 119.9
C12 C11 H11 119.9
C13 C12 C11 119.3(2)
C13 C12 H12 120.4
C11 C12 H12 120.4
C12 C13 C14 120.5(2)
C12 C13 H13 119.7
C14 C13 H13 119.7
C13 C14 C9 121.5(2)
C13 C14 H14 119.2
C9 C14 H14 119.2
C16 C15 C20 119.0(2)
C16 C15 C7 118.0(2)
C20 C15 C7 123.01(19)
C17 C16 C15 121.9(2)
C17 C16 H16 119.1
C15 C16 H16 119.1
C18 C17 C16 119.3(3)
C18 C17 H17 120.3
C16 C17 H17 120.3
C17 C18 C19 120.5(3)
C17 C18 H18 119.8
C19 C18 H18 119.8
C18 C19 C20 121.5(3)
C18 C19 H19 119.3
C20 C19 H19 119.3
C15 C20 C19 117.7(2)
C15 C20 C21 123.6(2)
C19 C20 C21 118.6(2)
C26 C21 C22 116.7(2)
C26 C21 C20 123.2(2)
C22 C21 C20 120.1(2)
C23 C22 C21 121.0(3)
C23 C22 H22 119.5
C21 C22 H22 119.5
C24 C23 C22 122.1(3)
C24 C23 H23 118.9
C22 C23 H23 118.9
C25 C24 C23 117.2(3)
C25 C24 C27 121.2(3)
C23 C24 C27 121.6(3)
C24 C25 C26 120.8(3)
C24 C25 H25 119.6
C26 C25 H25 119.6
C21 C26 C25 122.2(2)
C21 C26 H26 118.9
C25 C26 H26 118.9
C24 C27 H27A 109.5
C24 C27 H27B 109.5
H27A C27 H27B 109.5
C24 C27 H27C 109.5
H27A C27 H27C 109.5
H27B C27 H27C 109.5
C29 C28 C33 118.49(19)
C29 C28 C8 117.98(18)
C33 C28 C8 123.38(18)
C30 C29 C28 122.1(2)
C30 C29 H29 118.9
C28 C29 H29 118.9
C31 C30 C29 119.4(2)
C31 C30 H30 120.3
C29 C30 H30 120.3
C30 C31 C32 119.8(2)
C30 C31 H31 120.1
C32 C31 H31 120.1
C31 C32 C33 122.0(2)
C31 C32 H32 119.0
C33 C32 H32 119.0
C32 C33 C28 118.3(2)
C32 C33 C34 117.5(2)
C28 C33 C34 124.25(19)
C39 C34 C35 117.3(2)
C39 C34 C33 122.3(2)
C35 C34 C33 120.3(2)
C36 C35 C34 121.0(3)
C36 C35 H35 119.5
C34 C35 H35 119.5
C37 C36 C35 121.4(3)
C37 C36 H36 119.3
C35 C36 H36 119.3
C38 C37 C36 117.7(2)
C38 C37 C40 121.6(3)
C36 C37 C40 120.7(3)
C37 C38 C39 121.4(3)
C37 C38 H38 119.3
C39 C38 H38 119.3
C38 C39 C34 121.1(2)
C38 C39 H39 119.4
C34 C39 H39 119.4
C37 C40 H40A 109.5
C37 C40 H40B 109.5
H40A C40 H40B 109.5
C37 C40 H40C 109.5
H40A C40 H40C 109.5
H40B C40 H40C 109.5

loop_
_geom_bond_atom_site_label_1
_geom_bond_atom_site_label_2
_geom_bond_distance
C1 C6 1.390(3)
C1 C2 1.390(3)
C1 H1 0.9300
C2 C3 1.360(4)
C2 H2 0.9300
C3 C4 1.358(4)
C3 H3 0.9300
C4 C5 1.386(4)
C4 H4 0.9300
C5 C6 1.387(3)
C5 H5 0.9300
C6 C7 1.493(3)
C7 C8 1.350(3)
C7 C15 1.494(3)
C8 C9 1.492(3)
C8 C28 1.499(3)
C9 C10 1.385(3)
C9 C14 1.386(3)
C10 C11 1.378(3)
C10 H10 0.9300
C11 C12 1.380(4)
C11 H11 0.9300
C12 C13 1.363(4)
C12 H12 0.9300
C13 C14 1.373(3)
C13 H13 0.9300
C14 H14 0.9300
C15 C16 1.400(3)
C15 C20 1.402(3)
C16 C17 1.368(3)
C16 H16 0.9300
C17 C18 1.365(4)
C17 H17 0.9300
C18 C19 1.378(4)
C18 H18 0.9300
C19 C20 1.402(3)
C19 H19 0.9300
C20 C21 1.488(3)
C21 C26 1.383(3)
C21 C22 1.384(3)
C22 C23 1.382(4)
C22 H22 0.9300
C23 C24 1.380(4)
C23 H23 0.9300
C24 C25 1.379(4)
C24 C27 1.515(4)
C25 C26 1.386(3)
C25 H25 0.9300
C26 H26 0.9300
C27 H27A 0.9600
C27 H27B 0.9600
C27 H27C 0.9600
C28 C29 1.395(3)
C28 C33 1.402(3)
C29 C30 1.377(3)
C29 H29 0.9300
C30 C31 1.370(3)
C30 H30 0.9300
C31 C32 1.378(3)
C31 H31 0.9300
C32 C33 1.396(3)
C32 H32 0.9300
C33 C34 1.484(3)
C34 C39 1.383(3)
C34 C35 1.385(3)
C35 C36 1.383(4)
C35 H35 0.9300
C36 C37 1.376(4)
C36 H36 0.9300
C37 C38 1.374(4)
C37 C40 1.515(4)
C38 C39 1.382(3)
C38 H38 0.9300
C39 H39 0.9300
C40 H40A 0.9600
C40 H40B 0.9600
C40 H40C 0.9600
